data_7711570
loop_
_publ_author_name
'Li, Ni-Ya'
'Guo, Xin-Yu'
'Liu, Lei-Lei'
'Ma, Jian'
'Liu, Dong'

_publ_section_title
;
 Topological structural transformation of a two-dimensional coordination
 polymer via single-crystal to single-crystal photoreaction
;
_journal_name_full 'Dalton Transactions'
_journal_paper_doi 10.1039/D2DT03063B
_journal_year 2022
_chemical_formula_moiety 'C20 H14 Cd N2 O4'
_chemical_formula_sum 'C20 H14 Cd N2 O4'
_chemical_formula_weight 458.74
_space_group_crystal_system monoclinic
_space_group_IT_number 14
_space_group_name_Hall '-P 2ybc'
_space_group_name_H-M_alt 'P 1 21/c 1'
_atom_sites_solution_hydrogens geom
_audit_creation_method SHELXL-2014/7
_audit_update_record
;
2022-09-05 deposited with the CCDC.	2022-10-26 downloaded from the CCDC.
;
_cell_angle_alpha 90
_cell_angle_beta 93.11(3)
_cell_angle_gamma 90
_cell_formula_units_Z 4
_cell_length_a 7.3212(15)
_cell_length_b 18.751(4)
_cell_length_c 12.439(3)
_cell_measurement_reflns_used 31599
_cell_measurement_temperature 223(2)
_cell_measurement_theta_max 27.559
_cell_measurement_theta_min 2.991
_cell_volume 1705.1(7)
_computing_cell_refinement 'Bruker SMART'
_computing_data_collection 'Bruker SMART'
_computing_data_reduction 'Bruker SAINT'
_computing_molecular_graphics CRYSTALMAKER
_computing_structure_refinement 'SHELXL-2014/7 (Sheldrick, 2014)'
_computing_structure_solution 'SHELXL-2014/7 (Sheldrick, 2014)'
_diffrn_ambient_temperature 223(2)
_diffrn_measured_fraction_theta_full 0.996
_diffrn_measured_fraction_theta_max 0.992
_diffrn_measurement_device_type 'CCD area detector'
_diffrn_measurement_method 'phi and omega scans'
_diffrn_radiation_type MoK\a
_diffrn_radiation_wavelength 0.71073
_diffrn_reflns_av_R_equivalents 0.0264
_diffrn_reflns_av_unetI/netI 0.0153
_diffrn_reflns_Laue_measured_fraction_full 0.996
_diffrn_reflns_Laue_measured_fraction_max 0.992
_diffrn_reflns_limit_h_max 9
_diffrn_reflns_limit_h_min -9
_diffrn_reflns_limit_k_max 24
_diffrn_reflns_limit_k_min -24
_diffrn_reflns_limit_l_max 14
_diffrn_reflns_limit_l_min -16
_diffrn_reflns_number 31599
_diffrn_reflns_point_group_measured_fraction_full 0.996
_diffrn_reflns_point_group_measured_fraction_max 0.992
_diffrn_reflns_theta_full 25.242
_diffrn_reflns_theta_max 27.559
_diffrn_reflns_theta_min 2.991
_diffrn_source 'fine-focus sealed tube'
_exptl_absorpt_coefficient_mu 1.311
_exptl_absorpt_correction_T_max 0.905
_exptl_absorpt_correction_T_min 0.821
_exptl_absorpt_correction_type multi-scan
_exptl_absorpt_process_details 'Sadabs, (Sheldrick 2001)'
_exptl_crystal_colour colorless
_exptl_crystal_density_diffrn 1.787
_exptl_crystal_description block
_exptl_crystal_F_000 912
_exptl_crystal_size_max 0.140
_exptl_crystal_size_mid 0.120
_exptl_crystal_size_min 0.100
_refine_diff_density_max 0.715
_refine_diff_density_min -1.020
_refine_diff_density_rms 0.090
_refine_ls_extinction_method none
_refine_ls_goodness_of_fit_ref 1.194
_refine_ls_hydrogen_treatment constr
_refine_ls_matrix_type full
_refine_ls_number_parameters 244
_refine_ls_number_reflns 3923
_refine_ls_number_restraints 0
_refine_ls_restrained_S_all 1.194
_refine_ls_R_factor_all 0.0366
_refine_ls_R_factor_gt 0.0322
_refine_ls_shift/su_max 0.001
_refine_ls_shift/su_mean 0.000
_refine_ls_structure_factor_coef Fsqd
_refine_ls_weighting_details 'w=1/[\s^2^(Fo^2^)+(0.0099P)^2^+5.8692P] where P=(Fo^2^+2Fc^2^)/3'
_refine_ls_weighting_scheme calc
_refine_ls_wR_factor_gt 0.0753
_refine_ls_wR_factor_ref 0.0767
_reflns_Friedel_coverage 0.000
_reflns_number_gt 3601
_reflns_number_total 3923
_reflns_threshold_expression 'I > 2\s(I)'
_cod_data_source_file d2dt03063b2.cif
_cod_data_source_block 1
_cod_original_sg_symbol_H-M 'P 21/c'
_cod_database_code 7711570
_shelx_shelxl_version_number 2014/7
_shelx_space_group_comment
;
The symmetry employed for this shelxl refinement is uniquely defined
by the following loop, which should always be used as a source of
symmetry information in preference to the above space-group names.
They are only intended as comments.
;
_shelx_estimated_absorpt_t_min 0.838
_shelx_estimated_absorpt_t_max 0.880

loop_
_space_group_symop_operation_xyz
'x, y, z'
'-x, y+1/2, -z+1/2'
'-x, -y, -z'
'x, -y-1/2, z-1/2'

loop_
_atom_site_label
_atom_site_type_symbol
_atom_site_fract_x
_atom_site_fract_y
_atom_site_fract_z
_atom_site_U_iso_or_equiv
_atom_site_adp_type
_atom_site_occupancy
_atom_site_site_symmetry_order
_atom_site_calc_flag
_atom_site_refinement_flags_posn
_atom_site_refinement_flags_adp
_atom_site_refinement_flags_occupancy
_atom_site_disorder_assembly
_atom_site_disorder_group
Cd1 Cd 0.25991(3) 0.52609(2) 0.50881(2) 0.02202(8) Uani 1 1 d . . . . .
N1 N 0.2624(4) 0.46748(17) 0.6767(2) 0.0275(6) Uani 1 1 d . . . . .
N2 N 0.2426(4) 0.58117(16) 1.3433(2) 0.0256(6) Uani 1 1 d . . . . .
O1 O 0.4504(3) 0.43849(13) 0.4344(2) 0.0262(5) Uani 1 1 d . . . . .
O2 O 0.4383(4) 0.32528(16) 0.4891(2) 0.0430(7) Uani 1 1 d . . . . .
O3 O 0.0487(3) 0.43331(14) 0.4491(2) 0.0306(6) Uani 1 1 d . . . . .
O4 O -0.1752(4) 0.36431(15) 0.3858(2) 0.0347(6) Uani 1 1 d . . . . .
C1 C 0.2400(6) 0.3975(2) 0.6891(3) 0.0330(8) Uani 1 1 d . . . . .
H1 H 0.2283 0.3685 0.6275 0.040 Uiso 1 1 calc R U . . .
C2 C 0.2335(6) 0.3661(2) 0.7892(3) 0.0400(10) Uani 1 1 d . . . . .
H2 H 0.2213 0.3164 0.7954 0.048 Uiso 1 1 calc R U . . .
C3 C 0.2450(6) 0.4082(2) 0.8800(3) 0.0370(9) Uani 1 1 d . . . . .
H3 H 0.2385 0.3876 0.9485 0.044 Uiso 1 1 calc R U . . .
C4 C 0.2663(5) 0.4817(2) 0.8694(3) 0.0277(7) Uani 1 1 d . . . . .
C5 C 0.2776(5) 0.5078(2) 0.7659(3) 0.0285(8) Uani 1 1 d . . . . .
H5 H 0.2971 0.5570 0.7575 0.034 Uiso 1 1 calc R U . . .
C6 C 0.2733(6) 0.5320(2) 0.9599(3) 0.0341(8) Uani 1 1 d . . . . .
H6 H 0.3002 0.5798 0.9444 0.041 Uiso 1 1 calc R U . . .
C7 C 0.2451(6) 0.5162(2) 1.0614(3) 0.0328(8) Uani 1 1 d . . . . .
H7 H 0.2216 0.4682 1.0773 0.039 Uiso 1 1 calc R U . . .
C8 C 0.2474(5) 0.56669(19) 1.1509(3) 0.0265(7) Uani 1 1 d . . . . .
C9 C 0.2522(6) 0.6407(2) 1.1399(3) 0.0343(8) Uani 1 1 d . . . . .
H9 H 0.2559 0.6615 1.0712 0.041 Uiso 1 1 calc R U . . .
C10 C 0.2515(6) 0.6831(2) 1.2300(3) 0.0383(9) Uani 1 1 d . . . . .
H10 H 0.2541 0.7331 1.2233 0.046 Uiso 1 1 calc R U . . .
C11 C 0.2469(5) 0.6520(2) 1.3302(3) 0.0325(8) Uani 1 1 d . . . . .
H11 H 0.2469 0.6815 1.3913 0.039 Uiso 1 1 calc R U . . .
C12 C 0.2418(5) 0.54052(19) 1.2552(3) 0.0270(7) Uani 1 1 d . . . . .
H12 H 0.2372 0.4908 1.2643 0.032 Uiso 1 1 calc R U . . .
C13 C 0.3006(5) 0.35234(17) 0.3199(3) 0.0206(6) Uani 1 1 d . . . . .
C14 C 0.4047(5) 0.32605(19) 0.2378(3) 0.0309(8) Uani 1 1 d . . . . .
H14 H 0.5328 0.3250 0.2477 0.037 Uiso 1 1 calc R U . . .
C15 C 0.3223(6) 0.3016(2) 0.1422(3) 0.0351(9) Uani 1 1 d . . . . .
H15 H 0.3942 0.2840 0.0877 0.042 Uiso 1 1 calc R U . . .
C16 C 0.1350(6) 0.3030(2) 0.1271(3) 0.0354(9) Uani 1 1 d . . . . .
H16 H 0.0786 0.2861 0.0624 0.042 Uiso 1 1 calc R U . . .
C17 C 0.0290(5) 0.3293(2) 0.2072(3) 0.0300(8) Uani 1 1 d . . . . .
H17 H -0.0990 0.3304 0.1961 0.036 Uiso 1 1 calc R U . . .
C18 C 0.1104(5) 0.35433(17) 0.3045(3) 0.0216(6) Uani 1 1 d . . . . .
C19 C 0.4018(5) 0.37273(19) 0.4245(3) 0.0238(7) Uani 1 1 d . . . . .
C20 C -0.0129(5) 0.38478(18) 0.3862(3) 0.0232(7) Uani 1 1 d . . . . .

loop_
_atom_site_aniso_label
_atom_site_aniso_U_11
_atom_site_aniso_U_22
_atom_site_aniso_U_33
_atom_site_aniso_U_23
_atom_site_aniso_U_13
_atom_site_aniso_U_12
Cd1 0.02450(13) 0.02754(13) 0.01427(11) -0.00318(10) 0.00336(8) -0.00053(11)
N1 0.0349(16) 0.0308(16) 0.0170(13) -0.0023(12) 0.0040(11) -0.0033(13)
N2 0.0300(15) 0.0290(15) 0.0180(13) -0.0029(12) 0.0026(11) -0.0004(13)
O1 0.0249(12) 0.0236(12) 0.0301(12) -0.0086(10) 0.0004(10) -0.0007(10)
O2 0.0548(19) 0.0400(16) 0.0334(15) 0.0111(13) -0.0061(13) -0.0061(14)
O3 0.0263(12) 0.0352(14) 0.0312(13) -0.0159(11) 0.0076(10) -0.0033(11)
O4 0.0263(13) 0.0434(16) 0.0352(14) -0.0064(12) 0.0091(11) -0.0059(12)
C1 0.046(2) 0.032(2) 0.0214(17) -0.0052(15) 0.0069(15) -0.0049(17)
C2 0.063(3) 0.027(2) 0.0303(19) -0.0001(16) 0.0110(19) 0.0006(19)
C3 0.058(3) 0.034(2) 0.0195(16) 0.0038(15) 0.0055(16) 0.0016(19)
C4 0.0351(19) 0.0309(19) 0.0170(15) -0.0010(14) 0.0014(13) 0.0008(15)
C5 0.040(2) 0.0282(18) 0.0178(15) 0.0001(13) 0.0027(14) -0.0028(15)
C6 0.051(2) 0.031(2) 0.0197(16) -0.0011(15) 0.0020(15) -0.0005(18)
C7 0.050(2) 0.0278(19) 0.0206(16) -0.0020(14) 0.0035(15) 0.0022(17)
C8 0.0332(18) 0.0284(18) 0.0180(15) 0.0004(13) 0.0030(13) 0.0036(15)
C9 0.045(2) 0.031(2) 0.0261(18) 0.0055(15) 0.0017(16) -0.0022(17)
C10 0.052(3) 0.0244(19) 0.038(2) -0.0010(16) 0.0013(19) -0.0008(17)
C11 0.039(2) 0.0287(19) 0.0293(18) -0.0080(15) -0.0011(16) 0.0008(16)
C12 0.041(2) 0.0219(17) 0.0187(15) -0.0013(13) 0.0033(14) 0.0021(14)
C13 0.0262(16) 0.0158(15) 0.0205(15) -0.0010(12) 0.0072(13) 0.0005(12)
C14 0.035(2) 0.0251(18) 0.0333(19) -0.0050(15) 0.0121(16) 0.0035(15)
C15 0.049(2) 0.0295(19) 0.0283(18) -0.0078(15) 0.0170(17) 0.0044(17)
C16 0.053(2) 0.032(2) 0.0213(17) -0.0094(15) 0.0022(16) -0.0017(18)
C17 0.0335(19) 0.0301(19) 0.0264(17) -0.0045(14) 0.0004(15) -0.0037(15)
C18 0.0269(16) 0.0179(15) 0.0207(15) -0.0016(12) 0.0076(13) -0.0011(13)
C19 0.0222(16) 0.0284(18) 0.0215(16) -0.0032(13) 0.0069(13) -0.0022(14)
C20 0.0240(16) 0.0255(17) 0.0205(15) 0.0006(13) 0.0039(13) 0.0023(13)

loop_
_atom_type_symbol
_atom_type_description
_atom_type_scat_dispersion_real
_atom_type_scat_dispersion_imag
_atom_type_scat_source
C C 0.0033 0.0016 'International Tables Vol C Tables 4.2.6.8 and 6.1.1.4'
H H 0.0000 0.0000 'International Tables Vol C Tables 4.2.6.8 and 6.1.1.4'
N N 0.0061 0.0033 'International Tables Vol C Tables 4.2.6.8 and 6.1.1.4'
O O 0.0106 0.0060 'International Tables Vol C Tables 4.2.6.8 and 6.1.1.4'
Cd Cd -0.8075 1.2024 'International Tables Vol C Tables 4.2.6.8 and 6.1.1.4'

loop_
_geom_angle_atom_site_label_1
_geom_angle_atom_site_label_2
_geom_angle_atom_site_label_3
_geom_angle
_geom_angle_site_symmetry_1
_geom_angle_site_symmetry_3
_geom_angle_publ_flag
O1 Cd1 N2 98.67(10) 3_666 1_554 ?
O1 Cd1 N1 84.24(10) 3_666 . ?
N2 Cd1 N1 177.09(10) 1_554 . ?
O1 Cd1 O1 76.59(9) 3_666 . ?
N2 Cd1 O1 88.09(10) 1_554 . ?
N1 Cd1 O1 92.67(10) . . ?
O1 Cd1 O3 150.12(9) 3_666 . ?
N2 Cd1 O3 92.58(10) 1_554 . ?
N1 Cd1 O3 84.87(10) . . ?
O1 Cd1 O3 76.23(8) . . ?
O1 Cd1 O3 133.36(8) 3_666 3_566 ?
N2 Cd1 O3 92.55(10) 1_554 3_566 ?
N1 Cd1 O3 85.37(10) . 3_566 ?
O1 Cd1 O3 149.31(8) . 3_566 ?
O3 Cd1 O3 73.09(9) . 3_566 ?
O1 Cd1 O4 81.61(8) 3_666 3_566 ?
N2 Cd1 O4 95.49(10) 1_554 3_566 ?
N1 Cd1 O4 84.84(10) . 3_566 ?
O1 Cd1 O4 158.20(8) . 3_566 ?
O3 Cd1 O4 124.91(8) . 3_566 ?
O3 Cd1 O4 52.20(8) 3_566 3_566 ?
C1 N1 C5 117.7(3) . . ?
C1 N1 Cd1 124.5(2) . . ?
C5 N1 Cd1 117.7(2) . . ?
C12 N2 C11 117.8(3) . . ?
C12 N2 Cd1 118.4(2) . 1_556 ?
C11 N2 Cd1 123.6(2) . 1_556 ?
C19 O1 Cd1 123.5(2) . 3_666 ?
C19 O1 Cd1 122.3(2) . . ?
Cd1 O1 Cd1 103.42(9) 3_666 . ?
C20 O3 Cd1 155.0(2) . . ?
C20 O3 Cd1 93.1(2) . 3_566 ?
Cd1 O3 Cd1 106.90(9) . 3_566 ?
C20 O4 Cd1 90.5(2) . 3_566 ?
N1 C1 C2 122.3(3) . . ?
N1 C1 H1 118.8 . . ?
C2 C1 H1 118.8 . . ?
C3 C2 C1 119.4(4) . . ?
C3 C2 H2 120.3 . . ?
C1 C2 H2 120.3 . . ?
C2 C3 C4 119.5(3) . . ?
C2 C3 H3 120.3 . . ?
C4 C3 H3 120.3 . . ?
C5 C4 C3 116.8(3) . . ?
C5 C4 C6 119.0(3) . . ?
C3 C4 C6 124.2(3) . . ?
N1 C5 C4 124.3(3) . . ?
N1 C5 H5 117.9 . . ?
C4 C5 H5 117.9 . . ?
C7 C6 C4 125.9(4) . . ?
C7 C6 H6 117.1 . . ?
C4 C6 H6 117.1 . . ?
C6 C7 C8 125.8(4) . . ?
C6 C7 H7 117.1 . . ?
C8 C7 H7 117.1 . . ?
C12 C8 C9 116.4(3) . . ?
C12 C8 C7 118.9(3) . . ?
C9 C8 C7 124.7(3) . . ?
C10 C9 C8 119.6(4) . . ?
C10 C9 H9 120.2 . . ?
C8 C9 H9 120.2 . . ?
C9 C10 C11 119.6(4) . . ?
C9 C10 H10 120.2 . . ?
C11 C10 H10 120.2 . . ?
N2 C11 C10 122.1(3) . . ?
N2 C11 H11 119.0 . . ?
C10 C11 H11 119.0 . . ?
N2 C12 C8 124.5(3) . . ?
N2 C12 H12 117.8 . . ?
C8 C12 H12 117.8 . . ?
C18 C13 C14 119.2(3) . . ?
C18 C13 C19 123.4(3) . . ?
C14 C13 C19 117.2(3) . . ?
C15 C14 C13 121.1(4) . . ?
C15 C14 H14 119.4 . . ?
C13 C14 H14 119.4 . . ?
C16 C15 C14 119.8(3) . . ?
C16 C15 H15 120.1 . . ?
C14 C15 H15 120.1 . . ?
C15 C16 C17 120.1(3) . . ?
C15 C16 H16 119.9 . . ?
C17 C16 H16 119.9 . . ?
C16 C17 C18 120.8(4) . . ?
C16 C17 H17 119.6 . . ?
C18 C17 H17 119.6 . . ?
C13 C18 C17 119.0(3) . . ?
C13 C18 C20 123.1(3) . . ?
C17 C18 C20 117.9(3) . . ?
O2 C19 O1 125.9(3) . . ?
O2 C19 C13 117.6(3) . . ?
O1 C19 C13 116.4(3) . . ?
O4 C20 O3 122.0(3) . . ?
O4 C20 C18 119.1(3) . . ?
O3 C20 C18 118.9(3) . . ?

loop_
_geom_bond_atom_site_label_1
_geom_bond_atom_site_label_2
_geom_bond_distance
_geom_bond_site_symmetry_2
_geom_bond_publ_flag
Cd1 O1 2.297(2) 3_666 ?
Cd1 N2 2.301(3) 1_554 ?
Cd1 N1 2.359(3) . ?
Cd1 O1 2.375(2) . ?
Cd1 O3 2.417(3) . ?
Cd1 O3 2.467(3) 3_566 ?
Cd1 O4 2.533(3) 3_566 ?
N1 C1 1.332(5) . ?
N1 C5 1.342(4) . ?
N2 C12 1.335(4) . ?
N2 C11 1.339(5) . ?
N2 Cd1 2.301(3) 1_556 ?
O1 C19 1.287(4) . ?
O1 Cd1 2.297(2) 3_666 ?
O2 C19 1.218(4) . ?
O3 C20 1.268(4) . ?
O3 Cd1 2.467(2) 3_566 ?
O4 C20 1.249(4) . ?
O4 Cd1 2.533(3) 3_566 ?
C1 C2 1.381(5) . ?
C1 H1 0.9400 . ?
C2 C3 1.376(5) . ?
C2 H2 0.9400 . ?
C3 C4 1.393(5) . ?
C3 H3 0.9400 . ?
C4 C5 1.384(5) . ?
C4 C6 1.468(5) . ?
C5 H5 0.9400 . ?
C6 C7 1.324(5) . ?
C6 H6 0.9400 . ?
C7 C8 1.461(5) . ?
C7 H7 0.9400 . ?
C8 C12 1.389(5) . ?
C8 C9 1.395(5) . ?
C9 C10 1.374(6) . ?
C9 H9 0.9400 . ?
C10 C11 1.379(5) . ?
C10 H10 0.9400 . ?
C11 H11 0.9400 . ?
C12 H12 0.9400 . ?
C13 C18 1.396(5) . ?
C13 C14 1.397(5) . ?
C13 C19 1.511(5) . ?
C14 C15 1.382(5) . ?
C14 H14 0.9400 . ?
C15 C16 1.375(6) . ?
C15 H15 0.9400 . ?
C16 C17 1.386(5) . ?
C16 H16 0.9400 . ?
C17 C18 1.400(5) . ?
C17 H17 0.9400 . ?
C18 C20 1.508(4) . ?
